data_7122554
loop_
_publ_author_name
'Lin, Qi'
'Gao, Lei'
'Kauffmann, Brice'
'Zhang, Jiajia'
'Ma, Chunmiao'
'Luo, Dan'
'Gan, Quan'

_publ_section_title
;
 Helicity adaptation within a quadruply stranded helicate by
 encapsulation.
;
_journal_issue 95
_journal_name_full 'Chemical communications (Cambridge, England)'
_journal_page_first 13447
_journal_page_last 13450
_journal_paper_doi 10.1039/c8cc07932c
_journal_volume 54
_journal_year 2018
_chemical_formula_moiety 'C128 H124 F4 N24 O16 Pd2, B12 F12, 2(B F4)'
_chemical_formula_sum 'C128 H124 B14 F24 N24 O16 Pd2'
_chemical_formula_weight 3074.64
_space_group_crystal_system monoclinic
_space_group_IT_number 14
_space_group_name_Hall '-P 2yn'
_space_group_name_H-M_alt 'P 1 21/n 1'
_symmetry_space_group_name_Hall '-P 2yn'
_symmetry_space_group_name_H-M 'P 1 21/n 1'
_atom_sites_solution_hydrogens geom
_atom_sites_solution_primary direct
_audit_creation_date 2018-09-12
_audit_creation_method
;
Olex2 1.2
(compiled 2017.08.10 svn.r3458 for OlexSys, GUI svn.r5381)
;
_audit_update_record
;
2018-09-12 deposited with the CCDC.
2018-11-06 downloaded from the CCDC.
;
_cell_angle_alpha 90
_cell_angle_beta 94.821(3)
_cell_angle_gamma 90
_cell_formula_units_Z 4
_cell_length_a 19.8811(9)
_cell_length_b 22.8682(11)
_cell_length_c 44.582(2)
_cell_measurement_reflns_used 34000
_cell_measurement_temperature 100(2)
_cell_measurement_theta_max 67.6080
_cell_measurement_theta_min 2.6500
_cell_volume 20197.3(16)
_computing_molecular_graphics 'Olex2 (Dolomanov et al., 2009)'
_computing_publication_material 'Olex2 (Dolomanov et al., 2009)'
_computing_structure_refinement 'ShelXL (Sheldrick, 2015)'
_computing_structure_solution 'ShelXS (Sheldrick, 2008)'
_diffrn_ambient_temperature 100.15
_diffrn_measured_fraction_theta_full 0.993
_diffrn_measured_fraction_theta_max 0.993
_diffrn_measurement_device_type 'XtaLAB AFC12:kappa single'
_diffrn_radiation_type CuK\a
_diffrn_radiation_wavelength 1.54178
_diffrn_reflns_av_R_equivalents 0.0953
_diffrn_reflns_av_unetI/netI 0.0725
_diffrn_reflns_Laue_measured_fraction_full 0.993
_diffrn_reflns_Laue_measured_fraction_max 0.993
_diffrn_reflns_limit_h_max 22
_diffrn_reflns_limit_h_min -19
_diffrn_reflns_limit_k_max 25
_diffrn_reflns_limit_k_min -25
_diffrn_reflns_limit_l_max 49
_diffrn_reflns_limit_l_min -49
_diffrn_reflns_number 189676
_diffrn_reflns_point_group_measured_fraction_full 0.993
_diffrn_reflns_point_group_measured_fraction_max 0.993
_diffrn_reflns_theta_full 59.275
_diffrn_reflns_theta_max 59.275
_diffrn_reflns_theta_min 1.989
_exptl_absorpt_coefficient_mu 2.051
_exptl_absorpt_correction_T_max 0.9
_exptl_absorpt_correction_T_min 0.6
_exptl_absorpt_correction_type multi-scan
_exptl_crystal_colour 'clear light colourless'
_exptl_crystal_colour_lustre clear
_exptl_crystal_colour_modifier light
_exptl_crystal_colour_primary colourless
_exptl_crystal_density_diffrn 1.011
_exptl_crystal_description block
_exptl_crystal_F_000 6264
_exptl_crystal_size_max 0.2
_exptl_crystal_size_mid 0.2
_exptl_crystal_size_min 0.1
_refine_diff_density_max 1.851
_refine_diff_density_min -0.723
_refine_diff_density_rms 0.093
_refine_ls_extinction_method none
_refine_ls_goodness_of_fit_ref 1.147
_refine_ls_hydrogen_treatment constr
_refine_ls_matrix_type full
_refine_ls_number_parameters 1889
_refine_ls_number_reflns 29134
_refine_ls_number_restraints 85
_refine_ls_restrained_S_all 1.156
_refine_ls_R_factor_all 0.1294
_refine_ls_R_factor_gt 0.1030
_refine_ls_shift/su_max 2.859
_refine_ls_shift/su_mean 0.011
_refine_ls_structure_factor_coef Fsqd
_refine_ls_weighting_details 'w=1/[\s^2^(Fo^2^)+(0.2000P)^2^] where P=(Fo^2^+2Fc^2^)/3'
_refine_ls_weighting_scheme calc
_refine_ls_wR_factor_gt 0.2969
_refine_ls_wR_factor_ref 0.3188
_reflns_Friedel_coverage 0.000
_reflns_number_gt 18956
_reflns_number_total 29134
_reflns_threshold_expression 'I > 2\s(I)'
_cod_data_source_file c8cc07932c2.cif
_cod_data_source_block xx_a
_cod_depositor_comments 'Adding full bibliography for 7122551--7122554.cif.'
_cod_original_cell_volume 20197.2(17)
_cod_database_code 7122554
_shelx_shelxl_version_number 2017/1
_shelx_space_group_comment
;
The symmetry employed for this shelxl refinement is uniquely defined
by the following loop, which should always be used as a source of
symmetry information in preference to the above space-group names.
They are only intended as comments.
;
_shelx_estimated_absorpt_t_max 0.821
_shelx_estimated_absorpt_t_min 0.685
_olex2_refinement_description
;
1. Fixed Uiso
 At 1.2 times of:
  All C(H) groups, All C(H,H) groups, All N(H) groups
 At 1.5 times of:
  All C(H,H,H) groups
2. Restrained distances
 C59-C44
 1.54 with sigma of 0.02
 C13-C59
 1.54 with sigma of 0.02
 C054-C05K
 2.6 with sigma of 0.02
 C22-C50
 1.6 with sigma of 0.02
 C21-C71
 2.4 with sigma of 0.002
 C50-C71
 1.5 with sigma of 0.002
 C50-C21
 1.5 with sigma of 0.002
 C59-C52
 1.5 with sigma of 0.002
3. Rigid bond restraints
 C44, C59
 with sigma for 1-2 distances of 0.001 and sigma for 1-3 distances of 0.002
 C50, C71
 with sigma for 1-2 distances of 0.001 and sigma for 1-3 distances of 0.002
 C13, C59
 with sigma for 1-2 distances of 0.001 and sigma for 1-3 distances of 0.002
 C04J, C6AA
 with sigma for 1-2 distances of 0.001 and sigma for 1-3 distances of 0.002
 C21, C50
 with sigma for 1-2 distances of 0.001 and sigma for 1-3 distances of 0.002
 C02T, C03C
 with sigma for 1-2 distances of 0.001 and sigma for 1-3 distances of 0.002
 C038, C03X
 with sigma for 1-2 distances of 0.001 and sigma for 1-3 distances of 0.002
 F00Y, B05E
 with sigma for 1-2 distances of 0.001 and sigma for 1-3 distances of 0.002
 F01K, B04R
 with sigma for 1-2 distances of 0.001 and sigma for 1-3 distances of 0.002
 B050, B056
 with sigma for 1-2 distances of 0.001 and sigma for 1-3 distances of 0.002
 C04F, C04U
 with sigma for 1-2 distances of 0.001 and sigma for 1-3 distances of 0.002
 C22, C50
 with sigma for 1-2 distances of 0.001 and sigma for 1-3 distances of 0.002
 C03T, C045
 with sigma for 1-2 distances of 0.001 and sigma for 1-3 distances of 0.002
 O1, C058
 with sigma for 1-2 distances of 0.001 and sigma for 1-3 distances of 0.002
 O5, C22
 with sigma for 1-2 distances of 0.001 and sigma for 1-3 distances of 0.002
 O1, C13
 with sigma for 1-2 distances of 0.001 and sigma for 1-3 distances of 0.002
 O5, C7AA
 with sigma for 1-2 distances of 0.001 and sigma for 1-3 distances of 0.002
 O02P, C04C
 with sigma for 1-2 distances of 0.001 and sigma for 1-3 distances of 0.002
 C02H, C02R
 with sigma for 1-2 distances of 0.001 and sigma for 1-3 distances of 0.002
 C04J, C05V
 with sigma for 1-2 distances of 0.001 and sigma for 1-3 distances of 0.002
 C04L, C7AA
 with sigma for 1-2 distances of 0.001 and sigma for 1-3 distances of 0.002
 C52, C59
 with sigma for 1-2 distances of 0.001 and sigma for 1-3 distances of 0.002
 C04T, C05P
 with sigma for 1-2 distances of 0.001 and sigma for 1-3 distances of 0.002
4. Uiso/Uaniso restraints and constraints
Uanis(C59) \\sim Ueq: with sigma of 0.001 and sigma for terminal atoms of 0.002
Uanis(C13) \\sim Ueq: with sigma of 0.01 and sigma for terminal atoms of 0.02
Uanis(C22) \\sim Ueq: with sigma of 0.001 and sigma for terminal atoms of 0.002
Uanis(C50) \\sim Ueq: with sigma of 0.001 and sigma for terminal atoms of 0.002
Uanis(C52) \\sim Ueq: with sigma of 0.001 and sigma for terminal atoms of 0.002
Uanis(C44) \\sim Ueq: with sigma of 0.001 and sigma for terminal atoms of 0.002
Uanis(O5) \\sim Ueq: with sigma of 0.001 and sigma for terminal atoms of 0.002
Uanis(O02P) \\sim Ueq: with sigma of 0.001 and sigma for terminal atoms of 0.002
Uanis(C7AA) \\sim Ueq: with sigma of 0.01 and sigma for terminal atoms of 0.02
5.a Ternary CH refined with riding coordinates:
 C04J(H04J), C04M(H04M), C04N(H04N), C04T(H04T), C04U(H04U), C05B(H05L),
 C59(H59), C50(H50)
5.b Secondary CH2 refined with riding coordinates:
 C03W(H03B,H03C), C043(H04A,H04B), C04D(H04C,H04D), C04F(H04E,H04F), C04V(H04R,
 H04S), C052(H05A,H05B), C13(H13A,H13B), C22(H22A,H22B)
5.c Aromatic/amide H refined with riding coordinates:
 N00G(H00G), N00J(H00J), N00P(H00P), N00U(H00U), N00X(H00X), C019(H019),
 C01A(H01A), C01F(H01F), N01G(H01G), C01J(H01J), N01M(H01M), C01X(H01X),
 C01Y(H01Y), N022(H022), C025(H025), C029(H029), C02E(H02E), C02F(H02F),
 C02I(H02I), C02Q(H02Q), C02S(H02S), C02T(H02T), C02V(H02V), C02Y(H02Y),
 C02Z(H02Z), C033(H033), C035(H035), C039(H039), C03A(H03A), C03E(H03E),
 C03G(H03G), C03H(H03H), C03I(H03I), C03J(H03J), C03K(H03K), C03M(H03M),
 C03N(H03N), C03P(H03P), C03Q(H03Q), C03S(H03S), C03T(H03T), C03U(H03U),
 C03X(H03X), C03Z(H03Z), C040(H040), C045(H045), C046(H046), C048(H048),
 C04K(H04K), C04L(H04L), C053(H053), C05M(H05S)
5.d Idealised Me refined as rotating group:
 C04O(H04G,H04H,H04I), C04S(H04O,H04P,H04Q), C054(H05C,H05D,H05E), C055(H05F,
 H05G,H05H), C05A(H05I,H05J,H05K), C05C(H05M,H05N,H05O), C05K(H05P,H05Q,H05R),
 C05N(H05T,H05U,H05V), C05P(H05W,H05X,H05Y), C05Q(H05Z,H,HA), C05V(H05,HB,HC),
 C6AA(H6AA,H6AB,H6AC), C44(H44A,H44B,H44C), C52(H52A,H52B,H52C), C21(H21A,H21B,
 H21C), C71(H71A,H71B,H71C)
;
_olex2_submission_special_instructions 'No special instructions were received'

loop_
_space_group_symop_operation_xyz
'x, y, z'
'-x+1/2, y+1/2, -z+1/2'
'-x, -y, -z'
'x-1/2, -y-1/2, z-1/2'

loop_
_atom_site_label
_atom_site_type_symbol
_atom_site_fract_x
_atom_site_fract_y
_atom_site_fract_z
_atom_site_U_iso_or_equiv
_atom_site_adp_type
_atom_site_occupancy
_atom_site_site_symmetry_order
_atom_site_calc_flag
_atom_site_refinement_flags_posn
_atom_site_refinement_flags_adp
Pd00 Pd 0.49508(2) 0.14105(2) 0.65563(2) 0.0732(2) Uani 1 1 d . .
Pd02 Pd 0.95056(3) 0.48913(3) 0.64990(2) 0.0865(2) Uani 1 1 d . .
F003 F 0.87909(17) 0.1869(2) 0.70447(13) 0.1263(19) Uani 1 1 d . .
F004 F 0.6129(2) 0.4115(2) 0.72914(11) 0.1104(15) Uani 1 1 d . .
F005 F 0.5976(2) 0.2325(2) 0.65374(13) 0.1160(15) Uani 1 1 d . .
F006 F 0.5888(3) 0.43481(19) 0.58383(12) 0.1192(16) Uani 1 1 d . .
N007 N 0.4228(2) 0.1967(2) 0.66673(12) 0.0692(13) Uani 1 1 d . .
F008 F 0.8048(3) 0.2282(2) 0.55848(13) 0.1351(19) Uani 1 1 d . .
F009 F 0.8427(2) 0.3962(2) 0.64623(14) 0.1283(17) Uani 1 1 d . .
N00A N 0.4632(3) 0.1522(3) 0.61120(13) 0.0783(14) Uani 1 1 d . .
F00B F 0.7356(3) 0.4214(2) 0.69377(13) 0.1251(16) Uani 1 1 d . .
N00C N 0.5600(3) 0.0814(2) 0.64239(13) 0.0779(14) Uani 1 1 d . .
O00D O 0.6951(3) 0.0764(3) 0.78909(13) 0.1066(17) Uani 1 1 d . .
F00E F 0.7399(2) 0.1921(2) 0.68050(13) 0.1251(17) Uani 1 1 d . .
O00F O 0.9508(3) 0.0368(3) 0.80909(15) 0.1187(19) Uani 1 1 d . .
N00G N 0.6891(3) 0.1259(3) 0.74466(14) 0.0920(18) Uani 1 1 d . .
H00G H 0.713694 0.144730 0.732266 0.110 Uiso 1 1 calc R .
N00H N 0.5275(2) 0.1323(2) 0.69898(12) 0.0740(14) Uani 1 1 d . .
N00I N 0.9521(3) 0.4808(3) 0.69563(14) 0.0894(17) Uani 1 1 d . .
N00J N 0.9201(3) 0.3980(3) 0.54114(14) 0.0947(18) Uani 1 1 d . .
H00J H 0.902341 0.370335 0.551669 0.114 Uiso 1 1 calc R .
N00K N 0.9499(4) 0.4944(3) 0.60450(14) 0.0941(18) Uani 1 1 d . .
N00L N 0.4879(3) 0.3844(3) 0.54937(14) 0.0911(17) Uani 1 1 d . .
F00M F 0.6994(3) 0.4388(2) 0.62297(13) 0.1289(17) Uani 1 1 d . .
O00N O 0.4759(4) 0.6590(3) 0.53468(14) 0.122(2) Uani 1 1 d . .
N00O N 0.8843(3) 0.5541(3) 0.65015(14) 0.0878(16) Uani 1 1 d . .
N00P N 0.7111(4) 0.5896(3) 0.62236(19) 0.116(2) Uani 1 1 d . .
H00P H 0.693930 0.554131 0.622900 0.139 Uiso 1 1 calc R .
F00Q F 0.3707(4) 0.0421(2) 0.65013(15) 0.155(2) Uani 1 1 d . .
O00R O 0.3867(4) 0.2711(3) 0.51608(13) 0.1202(19) Uani 1 1 d . .
N00S N 0.7054(4) 0.4663(3) 0.76598(14) 0.0978(19) Uani 1 1 d . .
N00T N 0.8219(3) 0.1263(3) 0.74646(16) 0.0973(19) Uani 1 1 d . .
N00U N 0.4645(3) 0.2714(3) 0.55770(14) 0.0963(18) Uani 1 1 d . .
H00U H 0.497886 0.291710 0.566735 0.116 Uiso 1 1 calc R .
O00V O 1.1389(3) 0.0897(3) 0.75728(17) 0.129(2) Uani 1 1 d . .
F00W F 0.6065(4) 0.3148(2) 0.59911(15) 0.166(3) Uani 1 1 d . .
N00X N 0.8339(3) 0.4657(3) 0.75285(15) 0.105(2) Uani 1 1 d . .
H00X H 0.800391 0.447231 0.742792 0.126 Uiso 1 1 calc R .
F00Y F 0.7079(4) 0.2061(2) 0.60850(15) 0.151(2) Uani 1 1 d . U
N00Z N 0.6071(4) 0.5515(3) 0.58745(18) 0.107(2) Uani 1 1 d . .
N010 N 1.0249(3) 0.4294(3) 0.64802(16) 0.0938(18) Uani 1 1 d . .
N011 N 1.0134(3) 0.1943(3) 0.7012(2) 0.123(3) Uani 1 1 d . .
N012 N 0.8676(3) 0.2980(2) 0.52097(13) 0.0890(17) Uani 1 1 d . .
O013 O 0.8649(4) 0.5110(4) 0.79687(14) 0.158(3) Uani 1 1 d . .
O014 O 0.3609(3) 0.4922(3) 0.49469(14) 0.123(2) Uani 1 1 d . .
F015 F 1.1481(4) 0.6476(3) 0.66034(18) 0.168(2) Uani 1 1 d . .
F016 F 1.0673(3) 0.5829(4) 0.67162(18) 0.202(4) Uani 1 1 d . .
O017 O 0.3115(3) 0.3658(3) 0.72495(18) 0.131(2) Uani 1 1 d . .
N018 N 0.4810(3) 0.4067(3) 0.73849(16) 0.101(2) Uani 1 1 d . .
C019 C 0.4377(3) 0.2470(3) 0.68085(17) 0.0789(19) Uani 1 1 d . .
H019 H 0.483556 0.258955 0.683524 0.095 Uiso 1 1 calc R .
C01A C 0.4602(5) 0.5411(4) 0.53168(18) 0.101(2) Uani 1 1 d . .
H01A H 0.431447 0.565400 0.518924 0.121 Uiso 1 1 calc R .
O01B O 0.9518(5) 0.4165(3) 0.49459(15) 0.154(3) Uani 1 1 d . .
O01C O 0.6829(4) 0.6839(3) 0.6106(2) 0.156(3) Uani 1 1 d . .
F01D F 0.8278(3) 0.3114(3) 0.70482(16) 0.152(2) Uani 1 1 d . .
C01E C 0.4506(4) 0.4795(4) 0.53074(17) 0.090(2) Uani 1 1 d . .
C01F C 0.4748(3) 0.2040(3) 0.59835(17) 0.0780(18) Uani 1 1 d . .
H01F H 0.498398 0.233480 0.609975 0.094 Uiso 1 1 calc R .
N01G N 0.6751(4) 0.0728(2) 0.58379(19) 0.115(3) Uani 1 1 d . .
H01G H 0.694407 0.107274 0.586204 0.138 Uiso 1 1 calc R .
C01H C 0.4950(4) 0.4426(4) 0.54941(16) 0.088(2) Uani 1 1 d . .
C01I C 0.5465(4) 0.4692(3) 0.56686(18) 0.094(2) Uani 1 1 d . .
C01J C 0.9357(4) 0.4482(3) 0.58738(17) 0.082(2) Uani 1 1 d . .
H01J H 0.922315 0.413182 0.596643 0.099 Uiso 1 1 calc R .
F01K F 0.6670(3) 0.2952(3) 0.71302(15) 0.1439(19) Uani 1 1 d . U
F01L F 0.8570(3) 0.2555(3) 0.6410(2) 0.180(3) Uani 1 1 d . .
N01M N 0.4096(3) 0.3311(3) 0.70702(16) 0.099(2) Uani 1 1 d . .
H01M H 0.451982 0.341204 0.705837 0.119 Uiso 1 1 calc R .
F01N F 0.5849(3) 0.3712(3) 0.66159(19) 0.162(3) Uani 1 1 d . .
C01O C 0.9888(3) 0.1580(3) 0.7227(2) 0.103(3) Uani 1 1 d . .
C01P C 0.6202(3) 0.1276(3) 0.73827(16) 0.0839(19) Uani 1 1 d . .
C01Q C 0.9195(3) 0.1564(3) 0.7242(2) 0.101(3) Uani 1 1 d . .
N01R N 0.7448(3) 0.1273(3) 0.54389(17) 0.100(2) Uani 1 1 d . .
O01S O 0.4123(4) 0.4991(3) 0.81028(19) 0.142(2) Uani 1 1 d . .
F01T F 1.0475(4) 0.6484(3) 0.63559(17) 0.162(2) Uani 1 1 d . .
C01U C 0.8904(3) 0.1250(3) 0.74528(18) 0.083(2) Uani 1 1 d . .
O01V O 0.6380(4) 0.5559(4) 0.83934(18) 0.158(3) Uani 1 1 d . .
F01W F 0.3287(4) 0.0571(4) 0.69417(19) 0.180(3) Uani 1 1 d . .
C01X C 0.6025(3) 0.0954(3) 0.62147(18) 0.084(2) Uani 1 1 d . .
H01X H 0.609103 0.135405 0.616781 0.100 Uiso 1 1 calc R .
C01Y C 1.0122(4) 0.4814(4) 0.7122(2) 0.096(2) Uani 1 1 d . .
H01Y H 1.052600 0.486572 0.702506 0.115 Uiso 1 1 calc R .
C01Z C 0.7972(3) 0.0986(3) 0.76870(17) 0.0843(19) Uani 1 1 d . .
O020 O 0.6706(5) -0.0081(3) 0.5555(2) 0.188(4) Uani 1 1 d . .
C021 C 0.4259(5) 0.2978(4) 0.5332(2) 0.097(2) Uani 1 1 d . .
N022 N 1.0595(3) 0.2816(3) 0.6720(3) 0.156(4) Uani 1 1 d . .
H022 H 1.017236 0.271971 0.673863 0.187 Uiso 1 1 calc R .
C023 C 0.7233(4) 0.0977(4) 0.76864(19) 0.094(2) Uani 1 1 d . .
C024 C 0.8065(4) 0.2106(3) 0.53145(19) 0.092(2) Uani 1 1 d . .
C025 C 0.3077(3) 0.2143(4) 0.67113(19) 0.090(2) Uani 1 1 d . .
H025 H 0.262087 0.202626 0.666637 0.108 Uiso 1 1 calc R .
C026 C 0.9394(4) 0.4485(3) 0.55738(17) 0.087(2) Uani 1 1 d . .
C027 C 0.5921(4) 0.4408(3) 0.7535(2) 0.100(3) Uani 1 1 d . .
C028 C 0.7500(5) 0.4926(4) 0.7862(2) 0.114(3) Uani 1 1 d . .
C029 C 0.8373(4) 0.0657(3) 0.79116(18) 0.093(2) Uani 1 1 d . .
H029 H 0.816636 0.045618 0.806641 0.112 Uiso 1 1 calc R .
C02A C 0.6403(5) 0.4681(3) 0.77197(19) 0.097(2) Uani 1 1 d . .
C02B C 0.5092(5) 0.5660(4) 0.5503(2) 0.103(2) Uani 1 1 d . .
C02C C 0.5560(4) 0.5290(3) 0.56861(19) 0.095(2) Uani 1 1 d . .
C02D C 0.4374(5) 0.3608(4) 0.53197(17) 0.098(2) Uani 1 1 d . .
C02E C 0.5950(3) 0.1339(3) 0.70899(16) 0.0782(18) Uani 1 1 d . .
H02E H 0.626476 0.139961 0.694379 0.094 Uiso 1 1 calc R .
C02F C 0.5512(3) 0.0239(3) 0.64886(18) 0.086(2) Uani 1 1 d . .
H02F H 0.519661 0.014033 0.662912 0.103 Uiso 1 1 calc R .
F02G F 0.3211(4) -0.0304(3) 0.6736(2) 0.197(3) Uani 1 1 d . .
C02H C 0.9062(4) 0.0638(4) 0.7898(2) 0.098(2) Uani 1 1 d . U
C02I C 0.3215(3) 0.2646(4) 0.6865(2) 0.094(2) Uani 1 1 d . .
H02I H 0.286269 0.287420 0.693611 0.113 Uiso 1 1 calc R .
C02J C 0.5236(4) 0.4409(3) 0.7568(2) 0.103(3) Uani 1 1 d . .
F02K F 1.1171(5) 0.5799(3) 0.6278(2) 0.201(3) Uani 1 1 d . .
F02L F 0.4175(4) 0.0048(5) 0.68972(18) 0.208(4) Uani 1 1 d . .
C02M C 0.8394(5) 0.2449(4) 0.51106(17) 0.103(3) Uani 1 1 d . .
C02N C 0.4531(4) 0.2155(4) 0.56840(17) 0.092(2) Uani 1 1 d . .
C02O C 0.8961(4) 0.4672(4) 0.73979(17) 0.097(2) Uani 1 1 d . .
O02P O 1.1671(3) 0.2465(3) 0.67830(17) 0.132(2) Uani 1 1 d . U
C02Q C 0.8958(4) 0.4735(4) 0.70945(19) 0.094(2) Uani 1 1 d . .
H02Q H 0.853705 0.472721 0.697635 0.112 Uiso 1 1 calc R .
C02R C 0.9343(4) 0.0935(4) 0.7669(2) 0.100(2) Uani 1 1 d . U
C02S C 0.3589(3) 0.1800(3) 0.66198(18) 0.090(2) Uani 1 1 d . .
H02S H 0.348399 0.143917 0.652139 0.108 Uiso 1 1 calc R .
C02T C 0.8187(4) 0.5498(3) 0.63803(17) 0.0878(19) Uani 1 1 d . U
H02T H 0.801907 0.513055 0.630895 0.105 Uiso 1 1 calc R .
C02U C 0.3896(3) 0.2822(3) 0.6917(2) 0.092(2) Uani 1 1 d . .
C02V C 0.5745(4) 0.1210(4) 0.76034(19) 0.105(2) Uani 1 1 d . .
H02V H 0.589275 0.118532 0.781128 0.126 Uiso 1 1 calc R .
C02W C 0.3993(5) 0.4546(4) 0.51214(18) 0.098(2) Uani 1 1 d . .
C02X C 0.6719(5) 0.6322(4) 0.6082(3) 0.120(3) Uani 1 1 d . .
C02Y C 1.0151(4) 0.4746(4) 0.7426(2) 0.114(3) Uani 1 1 d . .
H02Y H 1.057516 0.474703 0.754144 0.137 Uiso 1 1 calc R .
C02Z C 0.5059(3) 0.1181(4) 0.75018(19) 0.095(2) Uani 1 1 d . .
H02Z H 0.473563 0.112249 0.764407 0.114 Uiso 1 1 calc R .
C030 C 0.5013(5) 0.4717(3) 0.7815(2) 0.108(3) Uani 1 1 d . .
C031 C 0.6144(5) 0.6088(4) 0.5881(2) 0.111(3) Uani 1 1 d . .
F032 F 0.7711(5) 0.3347(3) 0.58851(16) 0.190(3) Uani 1 1 d . .
C033 C 0.3917(4) 0.3966(5) 0.51236(17) 0.107(3) Uani 1 1 d . .
H033 H 0.356622 0.378640 0.499783 0.128 Uiso 1 1 calc R .
C034 C 0.8212(5) 0.4900(4) 0.77930(19) 0.115(3) Uani 1 1 d . .
C035 C 0.4847(3) 0.1235(4) 0.72098(18) 0.088(2) Uani 1 1 d . .
H035 H 0.437619 0.121055 0.715302 0.105 Uiso 1 1 calc R .
C036 C 0.6365(4) 0.0535(3) 0.6068(2) 0.095(2) Uani 1 1 d . .
C037 C 0.7777(5) 0.1565(4) 0.5237(2) 0.101(2) Uani 1 1 d . .
C038 C 1.0311(4) 0.1251(4) 0.7422(3) 0.116(3) Uani 1 1 d . U
C039 C 0.9067(5) 0.6091(4) 0.65921(18) 0.102(2) Uani 1 1 d . .
H039 H 0.952288 0.613770 0.667099 0.123 Uiso 1 1 calc R .
C03A C 0.9565(5) 0.4675(4) 0.7565(2) 0.120(3) Uani 1 1 d . .
H03A H 0.958245 0.462862 0.777689 0.144 Uiso 1 1 calc R .
C03B C 0.6146(6) 0.5001(3) 0.7971(2) 0.110(3) Uani 1 1 d . .
C03C C 0.7765(5) 0.5981(3) 0.6360(2) 0.102(2) Uani 1 1 d . U
C03D C 0.8955(5) 0.3270(4) 0.50111(19) 0.105(3) Uani 1 1 d . .
C03E C 0.3891(5) 0.4383(4) 0.7676(2) 0.115(3) Uani 1 1 d . .
H03E H 0.342064 0.437076 0.769993 0.138 Uiso 1 1 calc R .
C03F C 0.5235(5) 0.6286(4) 0.5533(2) 0.101(2) Uani 1 1 d . .
C03G C 1.0179(4) 0.3743(3) 0.6584(2) 0.100(3) Uani 1 1 d . .
H03G H 0.976541 0.362999 0.665888 0.120 Uiso 1 1 calc R .
C03H C 0.7279(8) 0.5257(4) 0.8111(2) 0.133(4) Uani 1 1 d . .
H03H H 0.760680 0.546457 0.823690 0.159 Uiso 1 1 calc R .
C03I C 0.4319(4) 0.1111(4) 0.5955(2) 0.096(2) Uani 1 1 d . .
H03I H 0.422724 0.075343 0.605206 0.116 Uiso 1 1 calc R .
C03J C 0.9710(5) 0.5437(4) 0.5916(2) 0.121(3) Uani 1 1 d . .
H03J H 0.984677 0.576504 0.603698 0.145 Uiso 1 1 calc R .
C03K C 0.9608(5) 0.5003(4) 0.5436(2) 0.109(3) Uani 1 1 d . .
H03K H 0.966268 0.501722 0.522641 0.130 Uiso 1 1 calc R .
C03L C 1.1028(4) 0.1269(4) 0.7394(3) 0.119(3) Uani 1 1 d . .
C03M C 0.9726(6) 0.5459(4) 0.5607(2) 0.128(4) Uani 1 1 d . .
H03M H 0.982703 0.582099 0.551642 0.153 Uiso 1 1 calc R .
C03N C 0.6273(5) -0.0062(3) 0.6145(3) 0.128(4) Uani 1 1 d . .
H03N H 0.649961 -0.036301 0.604698 0.154 Uiso 1 1 calc R .
C03O C 0.4317(6) 0.4690(4) 0.7860(3) 0.122(3) Uani 1 1 d . .
C03P C 0.5845(5) -0.0196(3) 0.6365(2) 0.103(3) Uani 1 1 d . .
H03P H 0.579014 -0.058856 0.642793 0.124 Uiso 1 1 calc R .
C03Q C 1.0832(5) 0.4465(4) 0.6392(3) 0.128(3) Uani 1 1 d . .
H03Q H 1.088644 0.486071 0.633452 0.154 Uiso 1 1 calc R .
C03R C 0.4182(5) 0.4076(4) 0.7442(2) 0.103(2) Uani 1 1 d . .
C03S C 0.5464(6) 0.5004(4) 0.8015(3) 0.123(3) Uani 1 1 d . .
H03S H 0.530847 0.520458 0.818256 0.148 Uiso 1 1 calc R .
C03T C 0.4119(6) 0.1173(4) 0.5661(2) 0.123(3) Uani 1 1 d . U
H03T H 0.389566 0.086124 0.555275 0.148 Uiso 1 1 calc R .
C03U C 0.8671(5) 0.6551(4) 0.6573(2) 0.116(3) Uani 1 1 d . .
H03U H 0.884975 0.691629 0.664302 0.140 Uiso 1 1 calc R .
C03V C 0.3723(5) 0.3679(4) 0.7246(2) 0.113(3) Uani 1 1 d . .
C03W C 1.2105(4) 0.0884(5) 0.7571(3) 0.147(4) Uani 1 1 d . .
H03B H 1.230632 0.125469 0.765096 0.176 Uiso 1 1 calc R .
H03C H 1.223932 0.082287 0.736474 0.176 Uiso 1 1 calc R .
C03X C 1.0043(4) 0.0915(3) 0.7632(2) 0.103(2) Uani 1 1 d . U
H03X H 1.032788 0.066355 0.775570 0.124 Uiso 1 1 calc R .
C03Y C 1.0800(4) 0.1972(4) 0.7023(3) 0.125(3) Uani 1 1 d . .
C03Z C 0.5721(5) 0.6491(4) 0.5715(2) 0.116(3) Uani 1 1 d . .
H03Z H 0.579163 0.690048 0.573646 0.139 Uiso 1 1 calc R .
C040 C 1.1271(4) 0.1629(4) 0.7190(3) 0.130(4) Uani 1 1 d . .
H040 H 1.173857 0.164643 0.716073 0.157 Uiso 1 1 calc R .
C041 C 0.9245(5) 0.3852(4) 0.5116(2) 0.113(3) Uani 1 1 d . .
C042 C 0.6644(7) 0.5282(5) 0.8172(2) 0.127(3) Uani 1 1 d . .
C043 C 0.9282(6) 0.0075(5) 0.8348(2) 0.126(3) Uani 1 1 d . .
H04A H 0.903410 -0.028687 0.828725 0.151 Uiso 1 1 calc R .
H04B H 0.898292 0.033192 0.845640 0.151 Uiso 1 1 calc R .
C044 C 0.6853(6) 0.0444(4) 0.5591(3) 0.135(4) Uani 1 1 d . .
C045 C 0.4241(5) 0.1698(4) 0.5517(2) 0.110(3) Uani 1 1 d . U
H045 H 0.412786 0.174055 0.530638 0.132 Uiso 1 1 calc R .
C046 C 0.8025(5) 0.6528(4) 0.6458(2) 0.119(3) Uani 1 1 d . .
H046 H 0.775152 0.686979 0.644337 0.143 Uiso 1 1 calc R .
C047 C 1.0684(4) 0.3354(4) 0.6583(3) 0.128(4) Uani 1 1 d . .
C048 C 1.1367(5) 0.4085(5) 0.6381(3) 0.154(5) Uani 1 1 d . .
H048 H 1.177630 0.421241 0.630601 0.184 Uiso 1 1 calc R .
B049 B 0.3567(5) 0.0202(5) 0.6765(3) 0.108(3) Uani 1 1 d . .
C04A C 0.7214(6) 0.0765(4) 0.5362(3) 0.136(4) Uani 1 1 d . .
B04B B 0.7825(5) 0.3125(5) 0.6808(3) 0.111(3) Uani 1 1 d . .
C04C C 1.1040(5) 0.2430(4) 0.6826(3) 0.148(4) Uani 1 1 d . U
C04D C 0.3054(6) 0.4714(5) 0.4758(2) 0.131(3) Uani 1 1 d . .
H04C H 0.270747 0.455018 0.488126 0.157 Uiso 1 1 calc R .
H04D H 0.320321 0.440045 0.462551 0.157 Uiso 1 1 calc R .
C04E C 0.8458(8) 0.2214(5) 0.4826(2) 0.167(6) Uani 1 1 d . .
C04F C 0.4808(6) 0.7227(4) 0.5340(3) 0.134(3) Uani 1 1 d . U
H04E H 0.525093 0.734893 0.527498 0.161 Uiso 1 1 calc R .
H04F H 0.476017 0.739142 0.554303 0.161 Uiso 1 1 calc R .
B04H B 0.6547(4) 0.2732(5) 0.6532(3) 0.121(4) Uani 1 1 d . .
B04I B 0.7873(5) 0.3563(5) 0.6485(3) 0.105(3) Uani 1 1 d . .
C04J C 0.6344(10) 0.6086(8) 0.8858(4) 0.211(7) Uani 1 1 d . U
H04J H 0.657890 0.638270 0.899429 0.253 Uiso 1 1 calc R .
C04K C 1.1306(5) 0.3544(5) 0.6474(3) 0.158(5) Uani 1 1 d . .
H04K H 1.167316 0.327903 0.646975 0.190 Uiso 1 1 calc R .
C04L C 0.9014(9) 0.3091(6) 0.4717(3) 0.199(7) Uani 1 1 d . U
H04L H 0.923187 0.334056 0.458451 0.239 Uiso 1 1 calc R .
C04M C 1.2346(6) 0.0344(8) 0.7785(3) 0.179(6) Uani 1 1 d . .
H04M H 1.209937 -0.001482 0.770998 0.215 Uiso 1 1 calc R .
C04N C 0.9959(5) -0.0073(5) 0.8554(2) 0.119(3) Uani 1 1 d . .
H04N H 0.983374 -0.028429 0.873784 0.143 Uiso 1 1 calc R .
C04O C 0.2488(8) 0.5654(8) 0.4778(4) 0.206(7) Uani 1 1 d . .
H04G H 0.228878 0.545194 0.494297 0.309 Uiso 1 1 calc GR .
H04H H 0.214064 0.588955 0.466514 0.309 Uiso 1 1 calc GR .
H04I H 0.285338 0.590983 0.486048 0.309 Uiso 1 1 calc GR .
B04P B 0.7075(5) 0.3792(4) 0.6343(2) 0.100(3) Uani 1 1 d . .
B04Q B 1.0932(8) 0.6141(10) 0.6509(4) 0.148(5) Uani 1 1 d . .
B04R B 0.6913(5) 0.3040(5) 0.6846(3) 0.112(3) Uani 1 1 d . U
C04S C 1.0415(5) -0.0426(5) 0.8406(3) 0.139(4) Uani 1 1 d . .
H04O H 1.017836 -0.077262 0.832234 0.208 Uiso 1 1 calc GR .
H04P H 1.078740 -0.054742 0.855076 0.208 Uiso 1 1 calc GR .
H04Q H 1.059425 -0.020164 0.824347 0.208 Uiso 1 1 calc GR .
C04T C 0.2764(6) 0.5213(7) 0.4572(3) 0.148(4) Uani 1 1 d . U
H04T H 0.312637 0.539704 0.446142 0.177 Uiso 1 1 calc R .
C04U C 0.4243(8) 0.7441(6) 0.5120(3) 0.170(5) Uani 1 1 d . U
H04U H 0.431083 0.726385 0.491944 0.204 Uiso 1 1 calc R .
C04V C 0.3446(6) 0.4913(6) 0.8204(3) 0.156(5) Uani 1 1 d . .
H04R H 0.310742 0.511067 0.806346 0.188 Uiso 1 1 calc R .
H04S H 0.333241 0.449211 0.820990 0.188 Uiso 1 1 calc R .
B04W B 0.7347(5) 0.2481(5) 0.6665(3) 0.111(3) Uani 1 1 d . .
B04X B 0.7255(5) 0.3750(5) 0.6751(3) 0.104(3) Uani 1 1 d . .
C04Y C 0.7868(8) 0.1347(6) 0.4948(3) 0.165(5) Uani 1 1 d . .
B050 B 0.6459(6) 0.3458(6) 0.6572(4) 0.132(4) Uani 1 1 d . U
C052 C 0.6861(9) 0.5892(7) 0.8622(3) 0.203(8) Uani 1 1 d . .
H05A H 0.706856 0.623333 0.852895 0.243 Uiso 1 1 calc R .
H05B H 0.722052 0.563430 0.871511 0.243 Uiso 1 1 calc R .
C053 C 0.7315(8) 0.0479(6) 0.5099(3) 0.192(7) Uani 1 1 d . .
H053 H 0.715567 0.009038 0.506665 0.231 Uiso 1 1 calc R .
C054 C 1.3129(6) 0.0262(8) 0.7743(3) 0.213(8) Uani 1 1 d D .
H05C H 1.320656 0.032087 0.753067 0.319 Uiso 1 1 calc GR .
H05D H 1.326909 -0.013374 0.780450 0.319 Uiso 1 1 calc GR .
H05E H 1.339155 0.054874 0.786691 0.319 Uiso 1 1 calc GR .
C055 C 0.4348(8) 0.8084(5) 0.5095(4) 0.208(7) Uani 1 1 d . .
H05F H 0.434834 0.826337 0.529445 0.312 Uiso 1 1 calc GR .
H05G H 0.398232 0.825315 0.496077 0.312 Uiso 1 1 calc GR .
H05H H 0.478137 0.815948 0.501237 0.312 Uiso 1 1 calc GR .
B056 B 0.6629(6) 0.3162(3) 0.6208(3) 0.113(3) Uani 1 1 d . U
C058 C 0.7639(10) 0.0750(6) 0.4891(3) 0.209(8) Uani 1 1 d . U
C05A C 1.0305(6) 0.0528(6) 0.8656(3) 0.163(5) Uani 1 1 d . .
H05I H 1.050551 0.070625 0.848408 0.245 Uiso 1 1 calc GR .
H05J H 1.065811 0.045679 0.881826 0.245 Uiso 1 1 calc GR .
H05K H 0.996505 0.079294 0.872689 0.245 Uiso 1 1 calc GR .
C05B C 0.3438(8) 0.5168(6) 0.8506(4) 0.175(5) Uani 1 1 d . .
H05L H 0.297778 0.510805 0.857596 0.210 Uiso 1 1 calc R .
C05C C 0.3582(7) 0.7277(6) 0.5197(4) 0.200(7) Uani 1 1 d . .
H05M H 0.355308 0.685050 0.520965 0.299 Uiso 1 1 calc GR .
H05N H 0.324337 0.742054 0.504178 0.299 Uiso 1 1 calc GR .
H05O H 0.349905 0.744964 0.539155 0.299 Uiso 1 1 calc GR .
B05D B 0.7948(5) 0.2811(5) 0.6454(3) 0.121(4) Uani 1 1 d . .
B05E B 0.7165(6) 0.2552(4) 0.6277(3) 0.121(3) Uani 1 1 d . U
B05G B 0.7503(8) 0.3271(5) 0.6176(3) 0.132(4) Uani 1 1 d . .
C05K C 1.2199(6) 0.0446(12) 0.8104(4) 0.261(12) Uani 1 1 d D .
H05P H 1.246419 0.078048 0.818580 0.391 Uiso 1 1 calc GR .
H05Q H 1.232058 0.009713 0.822418 0.391 Uiso 1 1 calc GR .
H05R H 1.171748 0.052881 0.811212 0.391 Uiso 1 1 calc GR .
C05M C 0.8200(10) 0.1695(6) 0.4748(3) 0.208(8) Uani 1 1 d . .
H05S H 0.824375 0.155506 0.455026 0.250 Uiso 1 1 calc R .
C05N C 0.3934(11) 0.4877(10) 0.8725(4) 0.238(9) Uani 1 1 d . .
H05T H 0.379436 0.447204 0.875571 0.358 Uiso 1 1 calc GR .
H05U H 0.395617 0.508687 0.891742 0.358 Uiso 1 1 calc GR .
H05V H 0.438036 0.488052 0.864674 0.358 Uiso 1 1 calc GR .
C05P C 0.2210(6) 0.5026(7) 0.4357(3) 0.169(5) Uani 1 1 d . U
H05W H 0.238038 0.474878 0.421365 0.253 Uiso 1 1 calc GR .
H05X H 0.201864 0.536767 0.424741 0.253 Uiso 1 1 calc GR .
H05Y H 0.185947 0.483732 0.446471 0.253 Uiso 1 1 calc GR .
C05Q C 0.3575(9) 0.5844(7) 0.8494(4) 0.203(7) Uani 1 1 d . .
H05Z H 0.402400 0.592930 0.859135 0.305 Uiso 1 1 calc GR .
H H 0.323313 0.605286 0.859817 0.305 Uiso 1 1 calc GR .
HA H 0.355233 0.597131 0.828305 0.305 Uiso 1 1 calc GR .
C05V C 0.5642(12) 0.6389(8) 0.8708(5) 0.237(9) Uani 1 1 d . U
H05 H 0.575266 0.669181 0.856427 0.356 Uiso 1 1 calc GR .
HB H 0.539798 0.656577 0.886695 0.356 Uiso 1 1 calc GR .
HC H 0.535865 0.608982 0.860290 0.356 Uiso 1 1 calc GR .
C6AA C 0.6202(15) 0.5565(10) 0.9047(4) 0.286(13) Uani 1 1 d . U
H6AA H 0.615438 0.521640 0.891958 0.429 Uiso 1 1 calc GR .
H6AB H 0.578343 0.563037 0.914358 0.429 Uiso 1 1 calc GR .
H6AC H 0.657634 0.550902 0.920217 0.429 Uiso 1 1 calc GR .
C7AA C 0.8790(10) 0.2614(8) 0.4623(5) 0.215(5) Uani 1 1 d . U
O1 O 0.7865(7) 0.0501(5) 0.4644(2) 0.233(6) Uani 1 1 d . U
C13 C 0.7678(13) -0.0134(9) 0.4592(6) 0.269(6) Uani 1 1 d D U
H13A H 0.718404 -0.017477 0.454597 0.323 Uiso 1 1 calc R .
H13B H 0.781667 -0.036993 0.477235 0.323 Uiso 1 1 calc R .
C44 C 0.7738(17) -0.0964(15) 0.4273(8) 0.361(8) Uani 1 1 d D U
H44A H 0.783835 -0.119844 0.445570 0.541 Uiso 1 1 calc GR .
H44B H 0.792952 -0.115470 0.410315 0.541 Uiso 1 1 calc GR .
H44C H 0.724758 -0.092925 0.423139 0.541 Uiso 1 1 calc GR .
C59 C 0.8054(15) -0.0339(16) 0.4322(7) 0.358(8) Uani 1 1 d D U
H59 H 0.801322 -0.007697 0.414140 0.430 Uiso 1 1 calc R .
O5 O 0.8766(9) 0.2353(8) 0.4334(4) 0.271(4) Uani 1 1 d . U
C22 C 0.9390(13) 0.2639(11) 0.4143(5) 0.275(5) Uani 1 1 d D U
H22A H 0.927195 0.303723 0.406831 0.330 Uiso 1 1 calc R .
H22B H 0.982133 0.265575 0.427051 0.330 Uiso 1 1 calc R .
C52 C 0.8753(16) -0.0406(15) 0.4473(8) 0.362(8) Uani 1 1 d D U
H52A H 0.902804 -0.006826 0.442426 0.542 Uiso 1 1 calc GR .
H52B H 0.895803 -0.076430 0.440126 0.542 Uiso 1 1 calc GR .
H52C H 0.873074 -0.042855 0.469106 0.542 Uiso 1 1 calc GR .
C21 C 0.8719(9) 0.2043(11) 0.3760(4) 0.290(12) Uani 1 1 d D U
H21A H 0.848103 0.190926 0.393079 0.435 Uiso 1 1 calc GR .
H21B H 0.871058 0.173415 0.360715 0.435 Uiso 1 1 calc GR .
H21C H 0.849695 0.239373 0.367245 0.435 Uiso 1 1 calc GR .
C50 C 0.9437(10) 0.2185(8) 0.3865(6) 0.279(5) Uani 1 1 d D U
H50 H 0.966995 0.237157 0.369931 0.334 Uiso 1 1 calc R .
C71 C 0.9768(13) 0.1615(10) 0.3955(7) 0.380(18) Uani 1 1 d D U
H71A H 1.004748 0.166530 0.414505 0.569 Uiso 1 1 calc GR .
H71B H 1.005311 0.148805 0.379801 0.569 Uiso 1 1 calc GR .
H71C H 0.942138 0.131896 0.398056 0.569 Uiso 1 1 calc GR .

loop_
_atom_site_aniso_label
_atom_site_aniso_U_11
_atom_site_aniso_U_22
_atom_site_aniso_U_33
_atom_site_aniso_U_23
_atom_site_aniso_U_13
_atom_site_aniso_U_12
Pd00 0.0472(3) 0.0816(3) 0.0913(4) 0.0024(2) 0.0090(2) 0.0055(2)
Pd02 0.0834(4) 0.0916(4) 0.0875(4) 0.0112(3) 0.0250(3) 0.0029(3)
F003 0.0401(19) 0.123(3) 0.213(5) 0.093(4) -0.002(2) 0.004(2)
F004 0.085(3) 0.121(3) 0.133(4) -0.046(3) 0.048(2) -0.040(2)
F005 0.081(3) 0.096(3) 0.170(4) 0.016(3) 0.005(3) -0.008(2)
F006 0.127(4) 0.083(3) 0.139(4) 0.010(3) -0.038(3) 0.005(3)
N007 0.035(2) 0.084(3) 0.087(3) -0.006(3) -0.001(2) 0.003(2)
F008 0.204(6) 0.092(3) 0.117(4) 0.000(3) 0.063(4) -0.047(3)
F009 0.090(3) 0.108(3) 0.191(5) 0.001(3) 0.034(3) -0.026(3)
N00A 0.064(3) 0.087(4) 0.083(4) -0.010(3) 0.002(3) -0.013(3)
F00B 0.114(4) 0.116(4) 0.151(4) -0.018(3) 0.043(3) -0.034(3)
N00C 0.065(3) 0.071(3) 0.100(4) 0.008(3) 0.023(3) 0.005(2)
O00D 0.073(3) 0.136(5) 0.110(4) 0.030(3) -0.002(3) -0.008(3)
F00E 0.102(3) 0.104(3) 0.167(5) 0.047(3) -0.005(3) 0.003(2)
O00F 0.096(4) 0.132(5) 0.124(5) 0.044(4) -0.013(3) 0.024(3)
N00G 0.053(3) 0.122(5) 0.101(4) 0.032(4) 0.010(3) -0.003(3)
N00H 0.043(3) 0.102(4) 0.078(3) 0.003(3) 0.011(2) -0.001(2)
N00I 0.082(4) 0.100(4) 0.084(4) 0.011(3) -0.009(3) -0.011(3)
N00J 0.113(5) 0.087(4) 0.089(4) 0.025(3) 0.041(3) -0.008(3)
N00K 0.128(5) 0.072(4) 0.084(4) 0.010(3) 0.019(4) 0.013(3)
N00L 0.107(5) 0.078(4) 0.088(4) 0.011(3) 0.009(4) -0.009(3)
F00M 0.135(4) 0.092(3) 0.153(4) 0.015(3) -0.025(3) 0.002(3)
O00N 0.150(5) 0.097(4) 0.118(4) 0.021(3) 0.000(4) 0.036(4)
N00O 0.089(4) 0.085(4) 0.090(4) -0.004(3) 0.014(3) -0.008(3)
N00P 0.114(5) 0.070(4) 0.159(7) 0.011(4) -0.023(5) 0.007(4)
F00Q 0.215(7) 0.104(4) 0.151(5) 0.001(3) 0.054(5) -0.020(4)
O00R 0.143(5) 0.128(5) 0.085(4) 0.001(3) -0.017(4) -0.026(4)
N00S 0.113(5) 0.085(4) 0.098(4) -0.011(3) 0.021(4) -0.049(4)
N00T 0.062(4) 0.101(4) 0.125(5) 0.030(4) -0.011(3) -0.016(3)
N00U 0.091(4) 0.101(5) 0.094(4) 0.011(4) -0.005(3) -0.009(3)
O00V 0.067(3) 0.135(5) 0.184(6) 0.020(4) -0.006(3) 0.032(3)
F00W 0.207(6) 0.092(3) 0.179(5) 0.005(3) -0.102(5) 0.004(3)
N00X 0.087(4) 0.142(6) 0.089(4) -0.007(4) 0.025(3) -0.047(4)
F00Y 0.213(6) 0.079(3) 0.173(5) 0.008(3) 0.088(5) -0.008(3)
N00Z 0.103(5) 0.079(4) 0.135(6) 0.019(4) -0.017(4) 0.008(3)
N010 0.055(3) 0.091(4) 0.142(5) 0.019(4) 0.049(3) -0.003(3)
N011 0.034(3) 0.104(5) 0.233(9) 0.055(5) 0.023(4) 0.019(3)
N012 0.119(5) 0.069(3) 0.084(4) 0.001(3) 0.039(3) -0.013(3)
O013 0.152(6) 0.239(8) 0.087(4) -0.035(4) 0.034(4) -0.118(6)
O014 0.122(5) 0.153(5) 0.090(4) 0.023(4) -0.018(4) 0.028(4)
F015 0.135(5) 0.183(6) 0.187(6) 0.016(5) 0.017(5) -0.021(5)
F016 0.118(4) 0.300(10) 0.183(6) 0.128(7) -0.006(4) -0.037(5)
O017 0.065(3) 0.130(5) 0.201(7) -0.038(4) 0.037(4) 0.017(3)
N018 0.088(4) 0.093(4) 0.128(5) -0.026(4) 0.050(4) -0.026(3)
C019 0.026(3) 0.098(5) 0.113(5) 0.001(4) 0.012(3) 0.004(3)
C01A 0.098(6) 0.131(7) 0.075(5) 0.019(5) 0.014(4) 0.029(5)
O01B 0.268(9) 0.098(4) 0.111(4) -0.009(3) 0.096(5) -0.070(5)
O01C 0.152(6) 0.066(4) 0.240(8) -0.014(4) -0.046(6) 0.015(3)
F01D 0.114(4) 0.153(5) 0.180(5) 0.043(4) -0.036(4) -0.016(3)
C01E 0.094(5) 0.101(6) 0.074(4) 0.009(4) 0.006(4) -0.007(4)
C01F 0.047(3) 0.082(4) 0.106(5) 0.006(4) 0.007(3) 0.004(3)
N01G 0.131(5) 0.056(3) 0.174(7) -0.018(4) 0.098(5) -0.011(3)
C01H 0.095(5) 0.099(6) 0.073(4) 0.022(4) 0.012(4) 0.005(4)
C01I 0.106(6) 0.076(5) 0.096(5) 0.019(4) -0.006(5) 0.019(4)
C01J 0.097(5) 0.069(4) 0.087(5) 0.027(4) 0.042(4) 0.011(4)
F01K 0.131(4) 0.141(4) 0.165(5) 0.004(4) 0.042(4) -0.028(3)
F01L 0.118(4) 0.114(4) 0.319(10) 0.055(5) 0.086(5) 0.005(3)
N01M 0.056(3) 0.095(4) 0.150(6) -0.040(4) 0.034(3) -0.020(3)
F01N 0.098(4) 0.116(4) 0.268(8) -0.014(4) -0.015(4) 0.014(3)
C01O 0.042(4) 0.080(4) 0.185(8) 0.035(5) -0.004(4) 0.004(3)
C01P 0.055(4) 0.115(5) 0.081(5) 0.014(4) 0.008(3) 0.010(3)
C01Q 0.052(4) 0.083(5) 0.165(8) 0.051(5) -0.009(4) -0.007(3)
N01R 0.101(5) 0.068(4) 0.137(6) -0.017(4) 0.051(4) -0.013(3)
O01S 0.142(6) 0.117(5) 0.177(6) -0.044(4) 0.067(5) 0.017(4)
F01T 0.164(6) 0.173(6) 0.149(5) 0.042(4) 0.010(5) -0.003(5)
C01U 0.048(4) 0.074(4) 0.122(6) 0.020(4) -0.019(4) 0.019(3)
O01V 0.183(7) 0.155(6) 0.146(6) -0.079(5) 0.067(5) -0.058(5)
F01W 0.151(6) 0.197(7) 0.206(7) 0.001(6) 0.089(5) -0.012(5)
C01X 0.071(4) 0.060(4) 0.125(6) 0.009(4) 0.039(4) 0.001(3)
C01Y 0.076(5) 0.108(6) 0.103(6) 0.010(4) 0.007(4) -0.008(4)
C01Z 0.064(4) 0.091(5) 0.095(5) 0.012(4) -0.005(4) -0.005(3)
O020 0.268(10) 0.093(4) 0.227(9) -0.048(5) 0.162(8) -0.067(5)
C021 0.106(6) 0.097(6) 0.091(6) 0.006(5) 0.025(5) -0.002(5)
N022 0.043(3) 0.115(5) 0.317(12) 0.070(7) 0.057(5) 0.019(3)
C023 0.073(5) 0.113(6) 0.095(5) 0.027(5) -0.004(4) -0.013(4)
C024 0.101(5) 0.091(5) 0.088(5) -0.007(4) 0.028(4) -0.024(4)
C025 0.027(3) 0.109(6) 0.134(6) 0.003(5) 0.004(3) -0.003(3)
C026 0.110(6) 0.069(4) 0.085(5) 0.007(4) 0.034(4) -0.005(4)
C027 0.113(6) 0.080(5) 0.116(6) -0.029(4) 0.056(5) -0.032(4)
C028 0.128(7) 0.125(7) 0.093(6) -0.002(5) 0.031(5) -0.070(6)
C029 0.088(5) 0.089(5) 0.102(5) 0.029(4) -0.003(4) -0.010(4)
C02A 0.111(6) 0.079(4) 0.109(6) -0.019(4) 0.054(5) -0.040(4)
C02B 0.111(6) 0.096(6) 0.101(6) 0.016(5) 0.012(5) 0.033(5)
C02C 0.107(6) 0.076(5) 0.101(5) 0.023(4) 0.003(5) 0.021(4)
C02D 0.108(6) 0.113(6) 0.073(5) 0.009(4) 0.016(4) 0.005(5)
C02E 0.047(3) 0.105(5) 0.084(5) 0.012(4) 0.012(3) 0.008(3)
C02F 0.068(4) 0.077(5) 0.117(6) 0.018(4) 0.024(4) 0.005(3)
F02G 0.195(7) 0.155(6) 0.241(9) 0.026(5) 0.014(6) -0.074(5)
C02H 0.056(4) 0.096(5) 0.139(6) 0.019(4) -0.011(4) 0.007(3)
C02I 0.049(4) 0.099(5) 0.138(7) -0.006(5) 0.022(4) 0.008(4)
C02J 0.103(6) 0.082(5) 0.135(7) -0.017(5) 0.070(5) -0.018(4)
F02K 0.210(8) 0.152(6) 0.249(9) 0.007(6) 0.077(7) -0.075(5)
F02L 0.119(5) 0.353(12) 0.149(6) 0.008(6) 0.001(4) -0.036(6)
C02M 0.145(7) 0.093(5) 0.077(5) 0.007(4) 0.053(5) -0.013(5)
C02N 0.096(5) 0.101(6) 0.079(5) -0.004(4) 0.010(4) -0.014(4)
C02O 0.099(6) 0.116(6) 0.074(5) 0.006(4) 0.004(4) -0.044(5)
O02P 0.114(2) 0.138(3) 0.148(3) 0.0028(18) 0.0231(18) 0.0016(18)
C02Q 0.062(4) 0.115(6) 0.105(6) -0.003(4) 0.013(4) -0.023(4)
C02R 0.067(5) 0.095(5) 0.133(6) 0.017(4) -0.014(4) 0.001(4)
C02S 0.050(4) 0.096(5) 0.123(6) -0.010(4) -0.007(4) -0.007(3)
C02T 0.086(5) 0.080(4) 0.097(5) -0.010(4) 0.005(4) 0.004(3)
C02U 0.055(4) 0.091(5) 0.132(6) -0.014(4) 0.033(4) -0.004(3)
C02V 0.072(5) 0.155(8) 0.090(5) 0.010(5) 0.015(4) -0.001(5)
C02W 0.114(6) 0.103(6) 0.080(5) 0.003(5) 0.017(5) -0.002(5)
C02X 0.099(6) 0.073(6) 0.185(10) -0.005(5) -0.002(6) 0.014(4)
C02Y 0.070(5) 0.150(8) 0.119(7) 0.034(6) -0.007(5) -0.025(5)
C02Z 0.043(4) 0.144(7) 0.099(6) 0.022(5) 0.009(4) 0.003(4)
C030 0.138(8) 0.064(4) 0.129(7) -0.023(4) 0.045(6) -0.015(5)
C031 0.117(7) 0.077(5) 0.138(7) 0.012(5) 0.000(6) 0.022(5)
F032 0.322(10) 0.104(4) 0.158(5) 0.023(4) 0.110(6) -0.027(5)
C033 0.091(5) 0.152(9) 0.075(5) 0.004(5) 0.000(4) -0.017(5)
C034 0.141(8) 0.138(7) 0.070(5) 0.002(5) 0.026(5) -0.070(6)
C035 0.047(4) 0.120(6) 0.098(5) 0.010(4) 0.009(4) -0.011(3)
C036 0.090(5) 0.061(4) 0.144(7) 0.007(4) 0.058(5) 0.002(3)
C037 0.114(6) 0.094(5) 0.100(6) -0.010(4) 0.043(5) -0.008(5)
C038 0.072(5) 0.082(5) 0.193(9) 0.030(5) -0.001(5) 0.009(4)
C039 0.106(6) 0.115(7) 0.088(5) 0.005(5) 0.024(4) -0.003(5)
C03A 0.132(8) 0.146(8) 0.080(5) 0.025(5) 0.003(5) -0.042(6)
C03B 0.152(8) 0.079(5) 0.102(6) -0.028(4) 0.037(6) -0.050(5)
C03C 0.106(6) 0.078(4) 0.121(6) 0.002(4) -0.002(5) 0.011(3)
C03D 0.137(7) 0.099(6) 0.086(5) -0.004(4) 0.051(5) -0.028(5)
C03E 0.102(6) 0.103(6) 0.149(8) -0.009(6) 0.061(6) 0.014(5)
C03F 0.106(6) 0.079(5) 0.119(6) 0.011(5) 0.005(5) 0.026(4)
C03G 0.056(4) 0.089(5) 0.162(8) 0.029(5) 0.049(4) 0.009(4)
C03H 0.212(13) 0.103(6) 0.086(6) -0.015(5) 0.028(7) -0.079(7)
C03I 0.089(5) 0.095(5) 0.103(6) -0.004(4) -0.002(4) -0.002(4)
C03J 0.167(9) 0.085(5) 0.120(7) 0.009(5) 0.070(6) -0.013(5)
C03K 0.160(8) 0.086(5) 0.086(5) 0.008(4) 0.050(5) -0.016(5)
C03L 0.049(4) 0.114(6) 0.189(10) 0.007(7) -0.021(5) 0.037(5)
C03M 0.209(11) 0.076(5) 0.106(7) 0.011(5) 0.064(7) -0.030(6)
C03N 0.149(8) 0.052(4) 0.197(10) 0.014(5) 0.084(8) 0.016(4)
C03O 0.117(7) 0.103(6) 0.153(8) -0.038(6) 0.063(7) -0.008(5)
C03P 0.112(6) 0.059(4) 0.142(7) 0.008(4) 0.027(6) 0.016(4)
C03Q 0.098(6) 0.082(5) 0.211(11) 0.026(6) 0.056(7) -0.008(5)
C03R 0.102(6) 0.090(5) 0.124(6) -0.009(5) 0.044(5) -0.003(4)
C03S 0.151(9) 0.088(6) 0.141(8) -0.017(5) 0.076(7) -0.020(6)
C03T 0.158(9) 0.085(5) 0.121(7) -0.019(4) -0.028(6) -0.036(5)
C03U 0.099(7) 0.095(6) 0.157(9) -0.027(6) 0.021(6) 0.002(5)
C03V 0.085(6) 0.092(5) 0.168(9) -0.036(5) 0.041(6) 0.001(4)
C03W 0.048(4) 0.158(9) 0.231(12) -0.001(8) -0.009(6) 0.062(5)
C03X 0.059(4) 0.091(5) 0.152(7) 0.029(4) -0.029(4) 0.013(3)
C03Y 0.063(5) 0.085(5) 0.228(11) 0.030(6) 0.013(6) 0.024(4)
C03Z 0.130(8) 0.079(5) 0.135(7) 0.005(5) -0.013(6) 0.021(5)
C040 0.054(4) 0.091(6) 0.247(13) 0.025(7) 0.015(6) 0.012(4)
C041 0.154(8) 0.103(6) 0.089(6) 0.007(5) 0.058(5) -0.014(6)
C042 0.151(9) 0.114(7) 0.121(8) -0.013(6) 0.048(7) -0.045(7)
C043 0.136(8) 0.131(7) 0.108(7) 0.014(6) -0.010(6) 0.048(6)
C044 0.151(8) 0.077(5) 0.190(10) -0.025(6) 0.097(8) -0.034(5)
C045 0.129(7) 0.095(5) 0.101(6) -0.014(4) -0.019(5) -0.024(5)
C046 0.119(8) 0.086(6) 0.150(8) -0.019(5) -0.004(6) 0.007(5)
C047 0.083(5) 0.084(5) 0.228(11) 0.043(6) 0.088(6) 0.014(4)
C048 0.078(6) 0.142(9) 0.253(14) 0.056(9) 0.087(7) -0.016(6)
B049 0.066(6) 0.126(8) 0.129(9) 0.008(7) -0.006(6) -0.041(6)
C04A 0.162(9) 0.089(6) 0.172(10) -0.025(6) 0.109(8) -0.013(6)
B04B 0.087(6) 0.110(7) 0.130(8) 0.012(6) -0.017(6) -0.010(5)
C04C 0.105(4) 0.090(6) 0.248(13) 0.050(7) 0.021(7) 0.016(5)
C04D 0.134(8) 0.144(8) 0.110(7) 0.000(6) -0.024(6) 0.001(7)
C04E 0.280(16) 0.116(7) 0.118(8) -0.011(6) 0.100(9) -0.093(9)
C04F 0.157(9) 0.096(6) 0.150(9) 0.028(6) 0.013(6) 0.027(6)
B04H 0.058(5) 0.142(9) 0.159(10) 0.068(8) -0.012(6) -0.027(5)
B04I 0.079(6) 0.104(7) 0.135(9) 0.015(6) 0.027(6) -0.010(5)
C04J 0.258(15) 0.213(13) 0.178(12) -0.138(9) 0.110(11) -0.126(12)
C04K 0.065(5) 0.146(9) 0.275(16) 0.051(9) 0.080(7) 0.019(5)
C04L 0.310(19) 0.141(9) 0.168(11) 0.008(7) 0.159(13) -0.070(9)
C04M 0.101(8) 0.265(16) 0.164(11) -0.020(11) -0.033(8) 0.074(9)
C04N 0.095(6) 0.142(8) 0.119(7) 0.006(6) -0.001(5) 0.045(6)
C04O 0.176(13) 0.229(16) 0.195(14) -0.019(12) -0.092(11) 0.069(12)
B04P 0.107(7) 0.061(4) 0.125(7) 0.028(5) -0.031(6) -0.013(4)
B04Q 0.110(10) 0.217(17) 0.120(10) -0.016(12) 0.035(9) -0.022(11)
B04R 0.085(6) 0.099(6) 0.153(7) 0.013(6) 0.017(6) -0.021(5)
C04S 0.097(7) 0.167(10) 0.148(8) 0.029(7) -0.013(6) 0.029(7)
C04T 0.115(7) 0.198(12) 0.125(8) -0.003(8) -0.016(6) 0.031(7)
C04U 0.171(11) 0.138(9) 0.202(12) 0.082(9) 0.029(8) 0.073(9)
C04V 0.134(9) 0.165(10) 0.179(11) -0.061(9) 0.069(8) 0.022(7)
B04W 0.090(6) 0.104(7) 0.138(9) 0.054(6) 0.005(6) -0.010(5)
B04X 0.094(7) 0.101(7) 0.116(7) 0.013(6) 0.009(6) -0.012(5)
C04Y 0.213(13) 0.166(10) 0.130(9) -0.026(7) 0.088(9) -0.078(9)
B050 0.082(7) 0.126(9) 0.189(10) 0.001(7) 0.026(7) 0.006(6)
C052 0.275(18) 0.197(13) 0.147(10) -0.097(10) 0.081(11) -0.118(13)
C053 0.277(17) 0.150(10) 0.168(10) -0.059(9) 0.123(12) -0.132(11)
C054 0.113(8) 0.33(2) 0.193(13) -0.061(13) -0.025(8) 0.120(11)
C055 0.228(15) 0.120(9) 0.260(17) 0.072(10) -0.071(13) 0.034(9)
B056 0.136(9) 0.048(4) 0.148(7) 0.023(4) -0.028(7) -0.004(5)
C058 0.33(2) 0.167(11) 0.145(10) -0.067(8) 0.093(11) -0.143(13)
C05A 0.113(8) 0.199(12) 0.169(10) -0.017(9) -0.041(7) -0.047(8)
C05B 0.177(13) 0.150(11) 0.206(15) -0.030(10) 0.069(11) 0.040(9)
C05C 0.124(10) 0.164(12) 0.30(2) 0.037(12) -0.043(11) 0.039(9)
B05D 0.079(6) 0.105(7) 0.188(12) 0.040(7) 0.060(7) 0.029(5)
B05E 0.137(9) 0.069(5) 0.161(9) 0.027(4) 0.023(8) -0.025(5)
B05G 0.183(12) 0.111(8) 0.111(8) 0.026(6) 0.070(8) -0.017(8)
C05K 0.072(7) 0.52(4) 0.186(15) -0.031(18) -0.007(8) 0.096(13)
C05M 0.37(2) 0.154(11) 0.120(8) -0.046(8) 0.112(12) -0.125(13)
C05N 0.26(2) 0.30(2) 0.153(13) -0.003(13) 0.034(13) 0.117(19)
C05P 0.105(7) 0.293(18) 0.104(7) 0.009(8) -0.013(5) 0.025(8)
C05Q 0.223(16) 0.166(13) 0.223(16) -0.061(11) 0.033(12) 0.052(11)
C05V 0.278(17) 0.217(18) 0.24(2) -0.072(13) 0.146(15) -0.094(13)
C6AA 0.43(3) 0.283(19) 0.161(14) -0.085(12) 0.132(18) -0.11(2)
C7AA 0.233(10) 0.166(7) 0.250(6) 0.041(6) 0.051(8) -0.094(7)
O1 0.325(14) 0.211(8) 0.182(8) -0.071(7) 0.126(9) -0.118(10)
C13 0.293(11) 0.194(7) 0.314(10) -0.019(8) -0.016(8) -0.093(8)
C44 0.361(8) 0.360(8) 0.361(8) -0.001(2) 0.031(2) -0.001(2)
C59 0.359(8) 0.359(8) 0.358(8) -0.0005(10) 0.0312(12) 0.0003(10)
O5 0.273(5) 0.271(5) 0.270(5) -0.0015(10) 0.0229(11) -0.0007(10)
C22 0.275(5) 0.275(5) 0.275(5) 0.0011(10) 0.0243(11) -0.0010(10)
C52 0.361(8) 0.361(8) 0.362(8) 0.000(2) 0.029(2) 0.001(2)
C21 0.306(12) 0.44(4) 0.137(12) -0.039(16) 0.073(12) -0.10(2)
C50 0.279(5) 0.278(5) 0.278(5) -0.0012(10) 0.0238(11) 0.0000(10)
C71 0.50(5) 0.201(18) 0.44(5) -0.08(2) 0.06(4) 0.036(19)

loop_
_atom_type_symbol
_atom_type_description
_atom_type_scat_dispersion_real
_atom_type_scat_dispersion_imag
_atom_type_scat_source
C C 0.0181 0.0091 'International Tables Vol C Tables 4.2.6.8 and 6.1.1.4'
H H 0.0000 0.0000 'International Tables Vol C Tables 4.2.6.8 and 6.1.1.4'
B B 0.0090 0.0039 'International Tables Vol C Tables 4.2.6.8 and 6.1.1.4'
F F 0.0727 0.0534 'International Tables Vol C Tables 4.2.6.8 and 6.1.1.4'
N N 0.0311 0.0180 'International Tables Vol C Tables 4.2.6.8 and 6.1.1.4'
O O 0.0492 0.0322 'International Tables Vol C Tables 4.2.6.8 and 6.1.1.4'
Pd Pd 0.1215 3.9337 'International Tables Vol C Tables 4.2.6.8 and 6.1.1.4'

loop_
_geom_angle_atom_site_label_1
_geom_angle_atom_site_label_2
_geom_angle_atom_site_label_3
_geom_angle
N007 Pd00 N00A 89.4(2)
N00C Pd00 N007 174.5(2)
N00C Pd00 N00A 87.4(2)
N00H Pd00 N007 90.3(2)
N00H Pd00 N00A 178.4(2)
N00H Pd00 N00C 93.1(2)
N00K Pd02 N00I 178.0(3)
N00O Pd02 N00I 91.1(3)
N00O Pd02 N00K 90.7(2)
N00O Pd02 N010 173.8(2)
N010 Pd02 N00I 91.7(3)
N010 Pd02 N00K 86.7(3)
C019 N007 Pd00 121.9(4)
C02S N007 Pd00 118.2(5)
C02S N007 C019 119.6(5)
C01F N00A Pd00 118.2(5)
C03I N00A Pd00 121.8(6)
C03I N00A C01F 120.0(7)
C01X N00C Pd00 120.0(4)
C01X N00C C02F 118.3(6)
C02F N00C Pd00 120.0(4)
C02H O00F C043 119.7(7)
C01P N00G C023 126.2(6)
C02E N00H Pd00 122.5(4)
C035 N00H Pd00 122.7(4)
C035 N00H C02E 114.8(6)
C01Y N00I Pd02 118.7(6)
C02Q N00I Pd02 122.0(5)
C02Q N00I C01Y 119.2(7)
C041 N00J C026 129.9(6)
C01J N00K Pd02 120.9(5)
C01J N00K C03J 118.8(7)
C03J N00K Pd02 119.9(6)
C02D N00L C01H 118.6(7)
C03F O00N C04F 117.8(8)
C02T N00O Pd02 123.5(5)
C02T N00O C039 116.9(7)
C039 N00O Pd02 119.0(6)
C02X N00P C03C 124.9(7)
C02A N00S C028 116.2(7)
C01Z N00T C01U 117.3(6)
C02N N00U C021 124.4(7)
C03L O00V C03W 119.9(8)
C034 N00X C02O 126.0(7)
C031 N00Z C02C 117.6(7)
C03G N010 Pd02 121.3(4)
C03Q N010 Pd02 118.6(5)
C03Q N010 C03G 119.8(6)
C03Y N011 C01O 114.5(7)
C03D N012 C02M 115.0(6)
C02W O014 C04D 120.2(8)
C03R N018 C02J 115.5(7)
N007 C019 C02U 122.7(6)
C02B C01A C01E 121.5(7)
C01A C01E C01H 119.5(7)
C02W C01E C01A 121.1(8)
C02W C01E C01H 119.4(8)
N00A C01F C02N 121.6(7)
C044 N01G C036 126.3(7)
N00L C01H C01E 121.6(8)
N00L C01H C01I 121.0(7)
C01I C01H C01E 117.3(7)
F006 C01I C01H 117.6(7)
F006 C01I C02C 118.2(7)
C01H C01I C02C 124.2(7)
N00K C01J C026 123.0(6)
C02U N01M C03V 129.2(6)
C01Q C01O N011 117.3(6)
C01Q C01O C038 120.7(8)
C038 C01O N011 122.0(7)
N00G C01P C02V 123.0(7)
C02E C01P N00G 118.7(6)
C02E C01P C02V 118.3(6)
F003 C01Q C01O 119.9(7)
F003 C01Q C01U 117.9(6)
C01U C01Q C01O 122.2(7)
C04A N01R C037 117.3(7)
C03O O01S C04V 120.8(9)
N00T C01U C02R 122.3(7)
C01Q C01U N00T 120.1(6)
C01Q C01U C02R 117.5(6)
C042 O01V C052 118.0(10)
N00C C01X C036 121.8(6)
N00I C01Y C02Y 120.3(8)
N00T C01Z C023 116.5(6)
N00T C01Z C029 124.0(7)
C029 C01Z C023 119.3(7)
O00R C021 N00U 123.4(8)
O00R C021 C02D 124.6(8)
N00U C021 C02D 112.0(8)
C04C N022 C047 130.4(7)
O00D C023 N00G 122.9(7)
O00D C023 C01Z 122.0(7)
N00G C023 C01Z 115.0(7)
F008 C024 C02M 119.2(7)
F008 C024 C037 118.1(7)
C037 C024 C02M 122.7(8)
C02I C025 C02S 120.7(6)
N00J C026 C03K 123.0(7)
C01J C026 N00J 118.3(6)
C01J C026 C03K 118.7(7)
F004 C027 C02J 116.8(7)
C02A C027 F004 117.3(7)
C02A C027 C02J 125.9(7)
N00S C028 C034 115.4(8)
N00S C028 C03H 121.5(10)
C03H C028 C034 122.8(9)
C02H C029 C01Z 118.7(7)
N00S C02A C027 120.5(7)
N00S C02A C03B 124.8(8)
C027 C02A C03B 114.6(8)
C01A C02B C02C 119.5(8)
C01A C02B C03F 126.3(8)
C02C C02B C03F 114.2(9)
N00Z C02C C01I 120.0(7)
N00Z C02C C02B 122.2(7)
C01I C02C C02B 117.8(8)
N00L C02D C021 119.3(8)
N00L C02D C033 121.6(8)
C033 C02D C021 119.0(8)
C01P C02E N00H 125.1(6)
C03P C02F N00C 123.7(7)
O00F C02H C029 126.5(8)
O00F C02H C02R 114.5(7)
C029 C02H C02R 119.0(7)
C025 C02I C02U 118.4(6)
N018 C02J C027 120.1(7)
N018 C02J C030 122.2(7)
C027 C02J C030 117.4(9)
N012 C02M C024 118.6(7)
N012 C02M C04E 124.1(7)
C04E C02M C024 117.2(8)
C01F C02N N00U 117.2(7)
C045 C02N N00U 125.7(7)
C045 C02N C01F 117.1(8)
C02Q C02O N00X 118.8(7)
C03A C02O N00X 122.7(7)
C03A C02O C02Q 118.3(8)
N00I C02Q C02O 122.6(7)
C02H C02R C01U 118.7(7)
C02H C02R C03X 122.2(7)
C03X C02R C01U 118.9(8)
N007 C02S C025 120.8(7)
N00O C02T C03C 121.2(7)
C019 C02U C02I 117.6(7)
N01M C02U C019 118.7(6)
N01M C02U C02I 123.7(6)
C01P C02V C02Z 116.7(7)
O014 C02W C01E 115.8(8)
C033 C02W O014 125.3(9)
C033 C02W C01E 118.9(8)
N00P C02X C031 113.5(7)
O01C C02X N00P 124.5(9)
O01C C02X C031 121.9(8)
C01Y C02Y C03A 119.7(8)
C035 C02Z C02V 121.9(7)
C02J C030 C03O 117.5(9)
C03S C030 C02J 120.9(9)
C03S C030 C03O 121.5(8)
N00Z C031 C02X 116.5(7)
N00Z C031 C03Z 125.3(9)
C03Z C031 C02X 118.1(8)
C02W C033 C02D 119.8(8)
N00X C034 C028 117.0(8)
O013 C034 N00X 123.3(9)
O013 C034 C028 119.6(9)
C02Z C035 N00H 123.1(6)
N01G C036 C03N 124.5(7)
C01X C036 N01G 116.8(6)
C01X C036 C03N 118.5(7)
N01R C037 C024 119.5(7)
N01R C037 C04Y 123.3(8)
C024 C037 C04Y 117.2(8)
C01O C038 C03L 118.9(9)
C03X C038 C01O 119.4(7)
C03X C038 C03L 121.7(8)
C03U C039 N00O 122.2(9)
C02O C03A C02Y 119.9(8)
C03S C03B C02A 121.3(8)
C03S C03B C042 122.9(9)
C042 C03B C02A 115.7(9)
N00P C03C C046 124.0(7)
C02T C03C N00P 116.9(7)
C02T C03C C046 119.0(8)
N012 C03D C041 115.0(7)
N012 C03D C04L 125.5(8)
C04L C03D C041 119.5(8)
C03O C03E C03R 115.9(9)
O00N C03F C02B 108.5(8)
C03Z C03F O00N 128.8(8)
C03Z C03F C02B 122.7(8)
C047 C03G N010 121.2(6)
C042 C03H C028 122.8(10)
N00A C03I C03T 122.5(8)
N00K C03J C03M 119.3(9)
C03M C03K C026 117.5(8)
O00V C03L C038 114.6(10)
O00V C03L C040 126.1(8)
C040 C03L C038 119.3(8)
C03K C03M C03J 122.5(8)
C03P C03N C036 118.8(7)
O01S C03O C030 115.7(10)
C03E C03O O01S 123.2(9)
C03E C03O C030 121.1(8)
C02F C03P C03N 118.8(7)
N010 C03Q C048 121.8(8)
N018 C03R C03E 127.7(9)
N018 C03R C03V 114.8(7)
C03E C03R C03V 117.3(8)
C030 C03S C03B 119.9(8)
C03I C03T C045 119.5(8)
C039 C03U C046 122.9(9)
O017 C03V N01M 123.9(8)
O017 C03V C03R 124.7(8)
N01M C03V C03R 111.2(7)
O00V C03W C04M 105.1(9)
C038 C03X C02R 120.7(7)
N011 C03Y C040 128.3(9)
N011 C03Y C04C 112.7(8)
C040 C03Y C04C 118.9(8)
C03F C03Z C031 118.0(9)
C03L C040 C03Y 116.3(8)
N00J C041 C03D 115.9(7)
O01B C041 N00J 123.5(8)
O01B C041 C03D 120.5(8)
O01V C042 C03B 112.7(11)
C03H C042 O01V 128.7(10)
C03H C042 C03B 118.5(10)
O00F C043 C04N 104.7(9)
N01G C044 C04A 116.7(8)
O020 C044 N01G 122.3(8)
O020 C044 C04A 120.7(9)
C02N C045 C03T 118.9(8)
C03U C046 C03C 117.7(9)
N022 C047 C04K 124.2(8)
C03G C047 N022 117.5(6)
C03G C047 C04K 117.9(8)
C04K C048 C03Q 119.3(7)
F00Q B049 F02G 112.4(10)
F00Q B049 F02L 103.7(9)
F01W B049 F00Q 114.7(11)
F01W B049 F02G 111.4(10)
F01W B049 F02L 108.6(10)
F02L B049 F02G 105.2(11)
N01R C04A C044 116.6(9)
N01R C04A C053 125.6(8)
C053 C04A C044 117.6(9)
F01D B04B B04I 125.7(8)
F01D B04B B04R 121.5(10)
F01D B04B B04W 123.7(8)
F01D B04B B04X 119.4(9)
F01D B04B B05D 124.9(9)
B04I B04B B04R 104.9(7)
B04I B04B B04W 103.6(8)
B04I B04B B04X 61.2(6)
B04I B04B B05D 58.8(6)
B04W B04B B04R 57.6(6)
B04X B04B B04R 59.5(6)
B04X B04B B04W 106.4(7)
B05D B04B B04R 104.5(8)
B05D B04B B04W 58.1(6)
B05D B04B B04X 109.0(8)
N022 C04C C03Y 116.9(9)
O02P C04C N022 122.8(9)
O02P C04C C03Y 120.1(8)
O014 C04D C04T 108.6(9)
C02M C04E C7AA 113.4(11)
C05M C04E C02M 121.5(8)
C05M C04E C7AA 125.0(12)
O00N C04F C04U 106.7(10)
F005 B04H B04R 122.4(9)
F005 B04H B04W 118.0(8)
F005 B04H B050 122.5(9)
F005 B04H B056 119.3(8)
F005 B04H B05E 115.9(10)
B04R B04H B04W 62.4(7)
B04R B04H B056 112.6(8)
B04R B04H B05E 110.7(7)
B04W B04H B056 108.4(7)
B04W B04H B05E 59.0(7)
B050 B04H B04R 62.5(8)
B050 B04H B04W 112.9(8)
B050 B04H B056 63.5(7)
B050 B04H B05E 112.1(7)
B056 B04H B05E 59.5(6)
F009 B04I B04B 120.9(9)
F009 B04I B04P 117.5(7)
F009 B04I B04X 117.2(8)
F009 B04I B05D 123.5(8)
F009 B04I B05G 119.2(9)
B04B B04I B04X 61.2(6)
B04P B04I B04B 110.9(7)
B04P B04I B04X 61.5(6)
B05D B04I B04B 60.8(7)
B05D B04I B04P 110.6(8)
B05D B04I B04X 110.6(7)
B05G B04I B04B 113.6(8)
B05G B04I B04P 59.2(7)
B05G B04I B04X 111.0(8)
B05G B04I B05D 64.3(8)
C052 C04J C05V 114.8(16)
C6AA C04J C052 108.2(17)
C6AA C04J C05V 111.7(17)
C048 C04K C047 119.9(9)
C7AA C04L C03D 121.4(12)
C054 C04M C03W 105.3(13)
C05K C04M C03W 111.9(13)
C05K C04M C054 113.7(9)
C04S C04N C043 113.1(9)
C04S C04N C05A 110.3(10)
C05A C04N C043 107.7(8)
F00M B04P B04I 118.6(7)
F00M B04P B04X 113.7(7)
F00M B04P B050 121.7(8)
F00M B04P B056 127.2(7)
F00M B04P B05G 123.8(9)
B04I B04P B04X 61.7(6)
B04I B04P B050 107.7(7)
B04I B04P B056 107.1(7)
B04X B04P B050 60.4(7)
B056 B04P B04X 110.3(7)
B056 B04P B050 60.6(7)
B05G B04P B04I 57.7(7)
B05G B04P B04X 110.0(7)
B05G B04P B050 109.9(7)
B05G B04P B056 61.8(7)
F015 B04Q F02K 103.0(11)
F016 B04Q F015 116.2(14)
F016 B04Q F01T 112.9(12)
F016 B04Q F02K 113.1(17)
F01T B04Q F015 108.4(16)
F01T B04Q F02K 101.9(13)
F01K B04R B04B 120.8(9)
F01K B04R B04H 122.2(7)
F01K B04R B04W 121.5(8)
F01K B04R B04X 119.9(9)
F01K B04R B050 120.8(9)
B04H B04R B04B 109.1(9)
B04H B04R B04W 60.7(7)
B04H B04R B04X 109.0(8)
B04H B04R B050 58.9(7)
B04W B04R B04B 61.0(6)
B04W B04R B04X 109.3(8)
B04X B04R B04B 59.8(6)
B050 B04R B04B 109.4(8)
B050 B04R B04W 108.7(9)
B050 B04R B04X 61.9(7)
C04D C04T C04O 108.5(11)
C05P C04T C04D 112.1(12)
C05P C04T C04O 107.7(10)
C055 C04U C04F 105.5(13)
C05C C04U C04F 113.9(11)
C05C C04U C055 114.3(12)
C05B C04V O01S 108.4(11)
F00E B04W B04B 123.5(8)
F00E B04W B04H 118.3(7)
F00E B04W B04R 117.9(8)
F00E B04W B05D 126.5(8)
F00E B04W B05E 121.4(9)
B04H B04W B04B 106.5(8)
B04H B04W B04R 56.9(7)
B04H B04W B05D 108.6(7)
B04R B04W B04B 61.4(7)
B05D B04W B04B 59.0(7)
B05D B04W B04R 108.3(7)
B05E B04W B04B 109.0(7)
B05E B04W B04H 61.8(7)
B05E B04W B04R 108.4(8)
B05E B04W B05D 61.3(7)
F00B B04X B04B 118.0(8)
F00B B04X B04I 120.6(8)
F00B B04X B04P 125.3(8)
F00B B04X B04R 126.5(9)
F00B B04X B050 129.1(9)
B04B B04X B050 106.0(8)
B04I B04X B04B 57.6(6)
B04I B04X B050 103.6(8)
B04P B04X B04B 104.2(8)
B04P B04X B04I 56.8(6)
B04P B04X B04R 103.5(8)
B04P B04X B050 59.9(7)
B04R B04X B04B 60.7(6)
B04R B04X B04I 103.0(8)
B04R B04X B050 56.8(7)
C037 C04Y C058 115.3(9)
C05M C04Y C037 119.0(10)
C05M C04Y C058 125.5(10)
F01N B050 B04H 122.3(9)
F01N B050 B04P 122.9(10)
F01N B050 B04R 123.1(11)
F01N B050 B04X 121.5(10)
F01N B050 B056 121.1(11)
B04H B050 B04P 105.9(8)
B04H B050 B04R 58.6(7)
B04H B050 B04X 108.2(8)
B04H B050 B056 60.6(7)
B04R B050 B04P 106.8(7)
B04R B050 B04X 61.3(6)
B04R B050 B056 107.3(8)
B04X B050 B04P 59.8(6)
B056 B050 B04P 58.1(6)
B056 B050 B04X 107.7(8)
O01V C052 C04J 100.1(11)
C058 C053 C04A 119.3(10)
F00W B056 B04H 115.0(8)
F00W B056 B04P 126.6(6)
F00W B056 B050 115.0(9)
F00W B056 B05E 122.1(8)
F00W B056 B05G 132.3(10)
B04H B056 B04P 104.6(8)
B04H B056 B050 55.9(8)
B04H B056 B05E 60.9(7)
B04H B056 B05G 107.6(7)
B04P B056 B050 61.2(7)
B05E B056 B04P 107.8(8)
B05E B056 B050 107.0(8)
B05E B056 B05G 62.9(7)
B05G B056 B04P 56.4(7)
B05G B056 B050 106.1(8)
C053 C058 C04Y 118.7(11)
C053 C058 O1 126.0(12)
O1 C058 C04Y 114.7(11)
C04V C05B C05N 111.6(12)
C04V C05B C05Q 109.9(13)
C05N C05B C05Q 110.9(16)
F01L B05D B04B 119.0(10)
F01L B05D B04I 120.6(8)
F01L B05D B04W 123.1(8)
F01L B05D B05E 123.3(10)
F01L B05D B05G 122.6(9)
B04B B05D B05E 110.3(7)
B04B B05D B05G 106.2(7)
B04I B05D B04B 60.4(7)
B04I B05D B04W 108.5(8)
B04I B05D B05E 106.7(7)
B04I B05D B05G 55.6(6)
B04W B05D B04B 62.9(7)
B04W B05D B05E 59.1(6)
B04W B05D B05G 107.6(7)
B05E B05D B05G 62.0(7)
F00Y B05E B04H 120.7(8)
F00Y B05E B04W 122.0(8)
F00Y B05E B056 118.7(10)
F00Y B05E B05D 126.0(10)
F00Y B05E B05G 126.0(9)
B04H B05E B05G 103.5(8)
B04W B05E B04H 59.2(7)
B04W B05E B056 108.6(9)
B04W B05E B05D 59.6(7)
B04W B05E B05G 106.1(8)
B056 B05E B04H 59.6(7)
B056 B05E B05D 107.9(7)
B056 B05E B05G 58.7(7)
B05D B05E B04H 105.3(9)
B05D B05E B05G 59.4(7)
F032 B05G B04I 125.2(10)
F032 B05G B04P 121.6(9)
F032 B05G B056 117.3(11)
F032 B05G B05D 122.7(10)
F032 B05G B05E 118.5(10)
B04I B05G B04P 63.1(7)
B04I B05G B056 111.2(8)
B04I B05G B05D 60.2(8)
B04I B05G B05E 107.6(8)
B04P B05G B056 61.7(7)
B04P B05G B05D 110.4(8)
B04P B05G B05E 108.5(8)
B056 B05G B05D 106.9(6)
B056 B05G B05E 58.4(6)
B05D B05G B05E 58.6(7)
C04E C05M C04Y 122.3(10)
C04L C7AA C04E 120.4(18)
C04L C7AA O5 131.4(15)
O5 C7AA C04E 108.2(14)
C058 O1 C13 116.0(13)
O1 C13 C59 107(2)
C13 C59 C44 100(2)
C13 C59 C52 100(3)
C44 C59 C52 108(3)
C7AA O5 C22 108.9(15)
C50 C22 O5 103.1(18)
C21 C50 C22 105.2(19)
C71 C50 C22 114(2)
C71 C50 C21 106.4(2)

loop_
_geom_bond_atom_site_label_1
_geom_bond_atom_site_label_2
_geom_bond_distance
Pd00 N007 2.011(5)
Pd00 N00A 2.044(6)
Pd00 N00C 2.000(5)
Pd00 N00H 1.995(5)
Pd02 N00I 2.045(6)
Pd02 N00K 2.027(6)
Pd02 N00O 1.987(6)
Pd02 N010 2.019(6)
F003 C01Q 1.337(8)
F004 C027 1.370(8)
F005 B04H 1.468(10)
F006 C01I 1.339(8)
N007 C019 1.333(8)
N007 C02S 1.327(8)
F008 C024 1.274(9)
F009 B04I 1.439(11)
N00A C01F 1.344(9)
N00A C03I 1.298(10)
F00B B04X 1.353(12)
N00C C01X 1.350(8)
N00C C02F 1.361(9)
O00D C023 1.211(9)
F00E B04W 1.424(10)
O00F C02H 1.335(9)
O00F C043 1.432(12)
N00G C01P 1.375(8)
N00G C023 1.379(9)
N00H C02E 1.379(8)
N00H C035 1.366(9)
N00I C01Y 1.351(10)
N00I C02Q 1.333(9)
N00J C026 1.400(10)
N00J C041 1.358(10)
N00K C01J 1.319(10)
N00K C03J 1.347(10)
N00L C01H 1.337(10)
N00L C02D 1.330(10)
F00M B04P 1.457(9)
O00N C03F 1.391(10)
O00N C04F 1.462(11)
N00O C02T 1.373(9)
N00O C039 1.383(11)
N00P C02X 1.368(11)
N00P C03C 1.404(11)
F00Q B049 1.331(13)
O00R C021 1.211(10)
N00S C028 1.352(11)
N00S C02A 1.343(10)
N00T C01U 1.368(9)
N00T C01Z 1.308(9)
N00U C021 1.414(11)
N00U C02N 1.390(10)
O00V C03L 1.333(11)
O00V C03W 1.425(10)
F00W B056 1.418(12)
N00X C02O 1.410(10)
N00X C034 1.347(11)
F00Y B05E 1.416(14)
N00Z C02C 1.364(10)
N00Z C031 1.319(10)
N010 C03G 1.352(9)
N010 C03Q 1.315(10)
N011 C01O 1.388(11)
N011 C03Y 1.323(10)
N012 C02M 1.393(10)
N012 C03D 1.271(9)
O013 C034 1.218(10)
O014 C02W 1.352(10)
O014 C04D 1.413(11)
F015 B04Q 1.372(17)
F016 B04Q 1.305(17)
O017 C03V 1.212(10)
N018 C02J 1.371(11)
N018 C03R 1.296(10)
C019 C02U 1.367(9)
C01A C01E 1.422(12)
C01A C02B 1.353(12)
O01B C041 1.204(9)
O01C C02X 1.206(10)
F01D B04B 1.342(12)
C01E C01H 1.437(11)
C01E C02W 1.383(12)
C01F C02N 1.393(10)
N01G C036 1.404(9)
N01G C044 1.309(12)
C01H C01I 1.374(11)
C01I C02C 1.382(11)
C01J C026 1.346(10)
F01K B04R 1.408(13)
F01L B05D 1.396(10)
N01M C02U 1.354(9)
N01M C03V 1.403(10)
F01N B050 1.372(13)
C01O C01Q 1.386(10)
C01O C038 1.381(11)
C01P C02E 1.366(10)
C01P C02V 1.403(10)
C01Q C01U 1.348(10)
N01R C037 1.334(10)
N01R C04A 1.287(11)
O01S C03O 1.364(11)
O01S C04V 1.466(13)
F01T B04Q 1.34(2)
C01U C02R 1.439(10)
O01V C042 1.318(12)
O01V C052 1.538(14)
F01W B049 1.310(14)
C01X C036 1.370(9)
C01Y C02Y 1.362(12)
C01Z C023 1.469(10)
C01Z C029 1.439(10)
O020 C044 1.242(10)
C021 C02D 1.461(12)
N022 C047 1.393(11)
N022 C04C 1.309(11)
C024 C02M 1.403(10)
C024 C037 1.395(11)
C025 C02I 1.354(11)
C025 C02S 1.374(10)
C026 C03K 1.415(10)
C027 C02A 1.362(12)
C027 C02J 1.382(11)
C028 C034 1.476(14)
C028 C03H 1.441(14)
C029 C02H 1.377(10)
C02A C03B 1.467(11)
C02B C02C 1.455(11)
C02B C03F 1.462(12)
C02D C033 1.457(12)
C02F C03P 1.337(11)
F02G B049 1.355(12)
C02H C02R 1.380(12)
C02I C02U 1.413(10)
C02J C030 1.412(11)
F02K B04Q 1.409(17)
F02L B049 1.346(13)
C02M C04E 1.391(12)
C02N C045 1.382(11)
C02O C02Q 1.360(11)
C02O C03A 1.358(12)
O02P C04C 1.287(11)
C02R C03X 1.416(11)
C02T C03C 1.383(11)
C02V C02Z 1.402(10)
C02W C033 1.336(12)
C02X C031 1.493(13)
C02Y C03A 1.375(13)
C02Z C035 1.340(10)
C030 C03O 1.416(13)
C030 C03S 1.376(14)
C031 C03Z 1.414(12)
F032 B05G 1.405(12)
C036 C03N 1.422(10)
C037 C04Y 1.410(13)
C038 C03L 1.443(12)
C038 C03X 1.353(12)
C039 C03U 1.312(12)
C03B C03S 1.385(14)
C03B C042 1.432(14)
C03C C046 1.410(12)
C03D C041 1.510(12)
C03D C04L 1.389(15)
C03E C03O 1.328(14)
C03E C03R 1.421(12)
C03F C03Z 1.297(13)
C03G C047 1.343(11)
C03H C042 1.314(16)
C03I C03T 1.346(12)
C03J C03M 1.382(13)
C03K C03M 1.303(12)
C03L C040 1.348(14)
C03N C03P 1.387(12)
C03Q C048 1.377(14)
C03R C03V 1.512(13)
C03T C045 1.393(13)
C03U C046 1.345(13)
C03W C04M 1.607(19)
C03Y C040 1.387(13)
C03Y C04C 1.473(14)
C043 C04N 1.601(13)
C044 C04A 1.489(13)
C047 C04K 1.431(12)
C048 C04K 1.315(14)
C04A C053 1.372(14)
B04B B04I 1.761(16)
B04B B04R 1.845(15)
B04B B04W 1.837(16)
B04B B04X 1.829(16)
B04B B05D 1.769(19)
C04D C04T 1.497(16)
C04E C05M 1.327(14)
C04E C7AA 1.482(16)
C04F C04U 1.510(16)
B04H B04R 1.676(18)
B04H B04W 1.746(14)
B04H B050 1.681(19)
B04H B056 1.769(15)
B04H B05E 1.792(19)
B04I B04P 1.740(14)
B04I B04X 1.830(16)
B04I B05D 1.733(15)
B04I B05G 1.648(18)
C04J C052 1.594(19)
C04J C05V 1.65(3)
C04J C6AA 1.50(3)
C04L C7AA 1.24(2)
C04M C054 1.595(16)
C04M C05K 1.494(18)
C04N C04S 1.418(14)
C04N C05A 1.585(16)
C04O C04T 1.500(18)
B04P B04X 1.825(15)
B04P B050 1.828(17)
B04P B056 1.771(13)
B04P B05G 1.675(17)
B04R B04W 1.774(18)
B04R B04X 1.824(14)
B04R B050 1.741(19)
C04T C05P 1.462(16)
C04U C055 1.492(18)
C04U C05C 1.436(18)
C04V C05B 1.469(18)
B04W B05D 1.753(14)
B04W B05E 1.744(18)
B04X B050 1.836(17)
C04Y C058 1.456(16)
C04Y C05M 1.399(15)
B050 B056 1.82(2)
C053 C058 1.327(15)
B056 B05E 1.767(15)
B056 B05G 1.772(19)
C058 O1 1.348(15)
C05B C05N 1.48(2)
C05B C05Q 1.57(2)
B05D B05E 1.784(18)
B05D B05G 1.800(18)
B05E B05G 1.846(14)
C7AA O5 1.42(2)
O1 C13 1.51(2)
C13 C59 1.543(18)
C44 C59 1.569(18)
C59 C52 1.500(2)
O5 C22 1.69(3)
C22 C50 1.625(17)
C21 C50 1.500(2)
C50 C71 1.499(2)
